data_4503138
loop_
_publ_author_name
'Guiry, Kevin P.'
'Coles, Simon J.'
'Moynihan, Humphrey A.'
'Lawrence, Simon E.'

_publ_section_title
;
 Effect of 1-Deoxy-d-lactose upon the Crystallization ofd-Lactose
;
_journal_issue 11
_journal_name_full 'Crystal Growth &amp; Design'
_journal_page_first 3927
_journal_paper_doi 10.1021/cg070598n
_journal_volume 8
_journal_year 2008
_chemical_absolute_configuration syn
_chemical_formula_moiety 'C12 H22 O11'
_chemical_formula_sum 'C12 H22 O11'
_chemical_formula_weight 342.30
_chemical_melting_point 219.0(10)
_chemical_name_common 'alpha/beta lactose'
_chemical_name_systematic
; 
 ? 
;
_space_group_IT_number 1
_symmetry_cell_setting triclinic
_symmetry_space_group_name_Hall 'P 1'
_symmetry_space_group_name_H-M 'P 1'
_atom_sites_solution_hydrogens geom
_atom_sites_solution_primary direct
_atom_sites_solution_secondary difmap
_audit_creation_method SHELXL-97
_cell_angle_alpha 81.026(10)
_cell_angle_beta 85.044(9)
_cell_angle_gamma 74.247(9)
_cell_formula_units_Z 2
_cell_length_a 5.030(3)
_cell_length_b 7.593(5)
_cell_length_c 19.374(12)
_cell_measurement_reflns_used 982
_cell_measurement_temperature 120(2)
_cell_measurement_theta_max 29.32
_cell_measurement_theta_min 2.63
_cell_volume 702.7(8)
_computing_cell_refinement 'Bruker SAINT'
_computing_data_collection 'Bruker APEX2'
_computing_data_reduction 'Bruker SAINT'
_computing_molecular_graphics 'PLATON (Spek, 2000)'
_computing_publication_material 'SHELXL-97; PLATON'
_computing_structure_refinement 'SHELXL-97 (Sheldrick, 1997)'
_computing_structure_solution 'SHELXS-97 (Sheldrick, 1990)'
_diffrn_ambient_temperature 120(2)
_diffrn_measured_fraction_theta_full 0.813
_diffrn_measured_fraction_theta_max 0.813
_diffrn_measurement_device_type 'Bruker SMART APEX2 CCD diffractometer'
_diffrn_measurement_method 'fine-slice \w scans'
_diffrn_radiation_monochromator 'silicon 111'
_diffrn_radiation_source 'Daresbury SRS station 9.8'
_diffrn_radiation_type synchrotron
_diffrn_radiation_wavelength 0.6911
_diffrn_reflns_av_R_equivalents 0.0000
_diffrn_reflns_av_sigmaI/netI 0.0314
_diffrn_reflns_limit_h_max 7
_diffrn_reflns_limit_h_min -7
_diffrn_reflns_limit_k_max 10
_diffrn_reflns_limit_k_min -10
_diffrn_reflns_limit_l_max 27
_diffrn_reflns_limit_l_min 0
_diffrn_reflns_number 4678
_diffrn_reflns_theta_full 29.62
_diffrn_reflns_theta_max 29.62
_diffrn_reflns_theta_min 2.74
_diffrn_standards_decay_% 5
_diffrn_standards_number 0
_exptl_absorpt_coefficient_mu 0.145
_exptl_absorpt_correction_type none
_exptl_crystal_colour colourless
_exptl_crystal_density_diffrn 1.618
_exptl_crystal_density_method 'not measured'
_exptl_crystal_description plate
_exptl_crystal_F_000 364
_exptl_crystal_size_max 0.12
_exptl_crystal_size_mid 0.04
_exptl_crystal_size_min 0.02
_refine_diff_density_max 0.915
_refine_diff_density_min -0.427
_refine_diff_density_rms 0.104
_refine_ls_abs_structure_details 'Flack H D (1983), Acta Cryst. A39, 876-881'
_refine_ls_abs_structure_Flack 0.1(14)
_refine_ls_extinction_method none
_refine_ls_goodness_of_fit_ref 1.046
_refine_ls_hydrogen_treatment constr
_refine_ls_matrix_type full
_refine_ls_number_parameters 432
_refine_ls_number_reflns 4678
_refine_ls_number_restraints 3
_refine_ls_restrained_S_all 1.045
_refine_ls_R_factor_all 0.0780
_refine_ls_R_factor_gt 0.0746
_refine_ls_shift/su_max 0.000
_refine_ls_shift/su_mean 0.000
_refine_ls_structure_factor_coef Fsqd
_refine_ls_weighting_details 'calc w=1/[\s^2^(Fo^2^)+(0.1789P)^2^+0.0000P] where P=(Fo^2^+2Fc^2^)/3'
_refine_ls_weighting_scheme calc
_refine_ls_wR_factor_gt 0.2036
_refine_ls_wR_factor_ref 0.2067
_reflns_number_gt 4292
_reflns_number_total 4678
_reflns_threshold_expression >2sigma(I)
_cod_data_source_file cg070598n_si_001.cif
_cod_data_source_block alpha-beta-lactose
_cod_depositor_comments
;
The following automatic conversions were performed:

'_chemical_melting_point' value '218-220' was changed to '219.0(10)'
- the average value was taken and precision was estimated.

Automatic conversion script
Id: cif_fix_values 1715 2011-07-08 13:25:40Z adriana 
;
_cod_database_code 4503138

loop_
_symmetry_equiv_pos_as_xyz
'x, y, z'

loop_
_atom_site_label
_atom_site_type_symbol
_atom_site_fract_x
_atom_site_fract_y
_atom_site_fract_z
_atom_site_U_iso_or_equiv
_atom_site_adp_type
_atom_site_occupancy
_atom_site_symmetry_multiplicity
_atom_site_calc_flag
_atom_site_refinement_flags
C1 C 0.3999(12) 0.5732(7) 0.5959(3) 0.0225(10) Uani 1 1 d .
H1 H 0.4150 0.6393 0.6344 0.027 Uiso 1 1 calc R
O1 O 0.1257(9) 0.5873(6) 0.5896(2) 0.0283(8) Uani 1 1 d .
H1A H 0.1079 0.4893 0.5805 0.042 Uiso 1 1 calc R
C2 C 0.5205(10) 0.6654(7) 0.5287(2) 0.0176(8) Uani 1 1 d .
H2 H 0.7078 0.6680 0.5379 0.021 Uiso 1 1 calc R
O2 O 0.3639(9) 0.8504(5) 0.51189(19) 0.0232(7) Uani 1 1 d .
H2A H 0.2623 0.8569 0.4802 0.035 Uiso 1 1 calc R
C3 C 0.5437(11) 0.5550(7) 0.4681(2) 0.0184(9) Uani 1 1 d .
H3 H 0.3584 0.5623 0.4538 0.022 Uiso 1 1 calc R
O3 O 0.6868(10) 0.6452(6) 0.4131(2) 0.0298(10) Uani 1 1 d .
H3A H 0.6862 0.6017 0.3769 0.045 Uiso 1 1 calc R
C4 C 0.6956(11) 0.3539(7) 0.4902(2) 0.0187(9) Uani 1 1 d .
H4 H 0.8893 0.3463 0.4973 0.022 Uiso 1 1 calc R
O4 O 0.6859(8) 0.2400(5) 0.43823(18) 0.0198(7) Uani 1 1 d .
C5 C 0.5679(11) 0.2721(7) 0.5580(2) 0.0198(9) Uani 1 1 d .
H5 H 0.3791 0.2698 0.5502 0.024 Uiso 1 1 calc R
O5 O 0.5609(8) 0.3868(5) 0.61132(18) 0.0220(8) Uani 1 1 d .
C6 C 0.7333(12) 0.0802(7) 0.5844(2) 0.0220(10) Uani 1 1 d .
H6A H 0.6471 0.0355 0.6279 0.026 Uiso 1 1 calc R
H6B H 0.7335 -0.0016 0.5506 0.026 Uiso 1 1 calc R
O6 O 1.0093(9) 0.0767(6) 0.5956(2) 0.0248(8) Uani 1 1 d .
H6 H 1.1151 0.0131 0.5691 0.037 Uiso 1 1 calc R
C1' C 0.9012(12) 0.2179(7) 0.3884(2) 0.0212(9) Uani 1 1 d .
H1' H 1.0700 0.2224 0.4090 0.025 Uiso 1 1 calc R
O1' O 0.8313(10) 0.3662(6) 0.33250(18) 0.0268(9) Uani 1 1 d .
C2' C 0.9532(12) 0.0388(7) 0.3578(3) 0.0215(9) Uani 1 1 d .
H2' H 0.7921 0.0401 0.3325 0.026 Uiso 1 1 calc R
O2' O 1.0043(9) -0.1145(5) 0.4113(2) 0.0261(8) Uani 1 1 d .
H2B H 0.8900 -0.1733 0.4106 0.039 Uiso 1 1 calc R
C3' C 1.2028(13) 0.0294(8) 0.3072(3) 0.0262(11) Uani 1 1 d .
H3' H 1.3609 0.0300 0.3333 0.031 Uiso 1 1 calc R
O3' O 1.2703(11) -0.1372(6) 0.2759(2) 0.0338(10) Uani 1 1 d .
H3B H 1.2190 -0.2179 0.3026 0.051 Uiso 1 1 calc R
C4' C 1.1514(16) 0.1980(9) 0.2498(3) 0.0314(13) Uani 1 1 d .
H4' H 1.3243 0.1980 0.2222 0.038 Uiso 1 1 calc R
O4' O 0.9508(10) 0.1850(6) 0.2054(2) 0.0315(9) Uani 1 1 d .
H4A H 1.0162 0.1845 0.1652 0.047 Uiso 1 1 calc R
C5' C 1.0559(15) 0.3743(9) 0.2828(3) 0.0305(12) Uani 1 1 d .
H5' H 1.2100 0.3910 0.3065 0.037 Uiso 1 1 calc R
C6' C 0.9473(19) 0.5451(8) 0.2302(3) 0.0401(18) Uani 1 1 d .
H6C H 1.0956 0.5637 0.1968 0.048 Uiso 1 1 calc R
H6D H 0.8022 0.5258 0.2047 0.048 Uiso 1 1 calc R
O6' O 0.8398(13) 0.7075(7) 0.2642(2) 0.0410(13) Uani 1 1 d .
H6' H 0.9680 0.7471 0.2727 0.062 Uiso 1 1 calc R
C11 C 0.4202(13) -0.0952(7) 0.1000(2) 0.0238(11) Uani 1 1 d .
H11 H 0.5681 -0.1012 0.1307 0.029 Uiso 1 1 calc R
O11 O 0.2185(17) -0.1698(9) 0.1357(3) 0.0556(17) Uani 1 1 d .
H11A H 0.2181 -0.2645 0.1204 0.083 Uiso 1 1 calc R
C12 C 0.5343(12) -0.1977(7) 0.0371(2) 0.0200(9) Uani 1 1 d .
H12 H 0.3814 -0.1937 0.0083 0.024 Uiso 1 1 calc R
O12 O 0.6674(9) -0.3847(5) 0.06184(19) 0.0243(8) Uani 1 1 d .
H12A H 0.6565 -0.4506 0.0330 0.036 Uiso 1 1 calc R
C13 C 0.7365(11) -0.1069(7) -0.0060(2) 0.0175(8) Uani 1 1 d .
H13 H 0.8958 -0.1180 0.0217 0.021 Uiso 1 1 calc R
O13 O 0.8251(9) -0.1989(5) -0.06550(19) 0.0249(8) Uani 1 1 d .
H13A H 0.8437 -0.1235 -0.0995 0.037 Uiso 1 1 calc R
C14 C 0.5918(10) 0.0968(6) -0.0267(2) 0.0161(8) Uani 1 1 d .
H14 H 0.4495 0.1083 -0.0598 0.019 Uiso 1 1 calc R
O14 O 0.7842(7) 0.1992(5) -0.05772(17) 0.0172(6) Uani 1 1 d .
C15 C 0.4587(12) 0.1909(7) 0.0373(2) 0.0204(9) Uani 1 1 d .
H15 H 0.6034 0.1964 0.0670 0.024 Uiso 1 1 calc R
O15 O 0.2785(9) 0.0915(5) 0.07656(19) 0.0241(8) Uani 1 1 d .
C16 C 0.2816(12) 0.3827(7) 0.0155(3) 0.0221(10) Uani 1 1 d .
H16A H 0.3794 0.4485 -0.0204 0.027 Uiso 1 1 calc R
H16B H 0.1122 0.3768 -0.0033 0.027 Uiso 1 1 calc R
O16 O 0.2193(9) 0.4763(5) 0.07567(19) 0.0241(8) Uani 1 1 d .
H16 H 0.0525 0.5243 0.0789 0.036 Uiso 1 1 calc R
C11' C 0.8031(11) 0.2248(6) -0.1301(2) 0.0159(8) Uani 1 1 d .
H11' H 0.6295 0.2213 -0.1485 0.019 Uiso 1 1 calc R
O11' O 1.0241(8) 0.0774(5) -0.15095(17) 0.0182(7) Uani 1 1 d .
C12' C 0.8721(11) 0.4070(6) -0.1591(2) 0.0169(8) Uani 1 1 d .
H12' H 1.0536 0.4071 -0.1443 0.020 Uiso 1 1 calc R
O12' O 0.6609(9) 0.5564(5) -0.13491(19) 0.0220(7) Uani 1 1 d .
H12B H 0.5113 0.5314 -0.1322 0.033 Uiso 1 1 calc R
C13' C 0.8732(11) 0.4210(7) -0.2382(2) 0.0174(8) Uani 1 1 d .
H13' H 0.6885 0.4177 -0.2495 0.021 Uiso 1 1 calc R
O13' O 0.9171(9) 0.5897(5) -0.27458(18) 0.0209(7) Uani 1 1 d .
H13B H 1.0236 0.6237 -0.2532 0.031 Uiso 1 1 calc R
C14' C 1.0756(10) 0.2559(6) -0.2654(2) 0.0163(8) Uani 1 1 d .
H14' H 1.0480 0.2602 -0.3151 0.020 Uiso 1 1 calc R
O14' O 1.3522(8) 0.2630(5) -0.25719(18) 0.0196(7) Uani 1 1 d .
H14A H 1.4302 0.2770 -0.2958 0.029 Uiso 1 1 calc R
C15' C 1.0361(11) 0.0723(6) -0.2253(2) 0.0171(9) Uani 1 1 d .
H15' H 0.8618 0.0547 -0.2381 0.020 Uiso 1 1 calc R
C16' C 1.2640(11) -0.0899(7) -0.2396(2) 0.0192(9) Uani 1 1 d .
H16C H 1.2853 -0.0956 -0.2895 0.023 Uiso 1 1 calc R
H16D H 1.4360 -0.0782 -0.2242 0.023 Uiso 1 1 calc R
O16' O 1.2050(9) -0.2555(5) -0.2037(2) 0.0237(8) Uani 1 1 d .
H16' H 1.3327 -0.3126 -0.1787 0.036 Uiso 1 1 calc R

loop_
_atom_site_aniso_label
_atom_site_aniso_U_11
_atom_site_aniso_U_22
_atom_site_aniso_U_33
_atom_site_aniso_U_23
_atom_site_aniso_U_13
_atom_site_aniso_U_12
C1 0.023(3) 0.015(2) 0.024(2) -0.0018(16) -0.0004(19) 0.0046(19)
O1 0.026(2) 0.028(2) 0.0304(18) -0.0049(15) -0.0008(16) -0.0048(17)
C2 0.014(2) 0.019(2) 0.0184(18) -0.0059(16) 0.0007(16) -0.0025(17)
O2 0.025(2) 0.0201(18) 0.0232(16) -0.0054(13) -0.0045(14) -0.0019(15)
C3 0.022(2) 0.015(2) 0.0181(18) -0.0022(15) -0.0042(17) -0.0051(18)
O3 0.049(3) 0.0203(19) 0.0249(17) -0.0085(14) 0.0095(17) -0.0181(19)
C4 0.024(3) 0.018(2) 0.0154(17) -0.0033(15) -0.0037(17) -0.0065(18)
O4 0.0234(19) 0.0193(17) 0.0187(14) -0.0057(12) -0.0005(13) -0.0072(14)
C5 0.019(2) 0.020(2) 0.0180(18) -0.0036(16) -0.0021(17) -0.0010(18)
O5 0.0233(19) 0.0188(18) 0.0188(15) -0.0037(12) 0.0010(14) 0.0029(15)
C6 0.028(3) 0.017(2) 0.0196(19) -0.0025(16) 0.0012(19) -0.004(2)
O6 0.0218(19) 0.0221(18) 0.0307(18) -0.0133(14) -0.0063(15) 0.0006(14)
C1' 0.022(2) 0.021(2) 0.0195(19) -0.0040(17) 0.0015(18) -0.0043(19)
O1' 0.043(3) 0.0192(18) 0.0175(14) -0.0049(12) 0.0064(15) -0.0084(17)
C2' 0.028(3) 0.016(2) 0.0213(19) -0.0023(16) -0.0065(19) -0.0051(19)
O2' 0.029(2) 0.0189(18) 0.0291(18) -0.0025(14) -0.0076(16) -0.0022(16)
C3' 0.024(3) 0.028(3) 0.028(2) -0.011(2) 0.004(2) -0.009(2)
O3' 0.035(3) 0.027(2) 0.036(2) -0.0113(17) 0.0019(19) -0.0016(19)
C4' 0.046(4) 0.030(3) 0.022(2) -0.008(2) 0.007(2) -0.017(3)
O4' 0.041(3) 0.031(2) 0.0233(17) -0.0107(15) 0.0032(17) -0.0079(19)
C5' 0.041(4) 0.028(3) 0.024(2) -0.0083(19) 0.007(2) -0.010(2)
C6' 0.077(6) 0.022(3) 0.022(2) -0.0066(19) 0.013(3) -0.017(3)
O6' 0.070(4) 0.022(2) 0.032(2) -0.0121(16) 0.014(2) -0.015(2)
C11 0.040(3) 0.014(2) 0.0182(19) -0.0040(16) 0.001(2) -0.009(2)
O11 0.087(5) 0.042(3) 0.043(3) -0.008(2) 0.010(3) -0.029(3)
C12 0.027(3) 0.014(2) 0.0188(18) -0.0040(15) -0.0023(18) -0.0042(18)
O12 0.030(2) 0.0158(17) 0.0251(16) -0.0010(13) 0.0004(15) -0.0050(16)
C13 0.020(2) 0.014(2) 0.0193(18) -0.0074(15) 0.0024(17) -0.0043(17)
O13 0.036(2) 0.0159(16) 0.0230(16) -0.0074(13) 0.0073(15) -0.0072(15)
C14 0.018(2) 0.0134(18) 0.0170(17) -0.0041(14) 0.0028(16) -0.0038(16)
O14 0.0182(17) 0.0163(15) 0.0169(13) -0.0021(11) 0.0002(12) -0.0047(13)
C15 0.026(3) 0.018(2) 0.0169(18) -0.0067(16) 0.0029(17) -0.0032(19)
O15 0.026(2) 0.0202(18) 0.0231(15) -0.0056(13) 0.0070(14) -0.0025(15)
C16 0.023(2) 0.016(2) 0.026(2) -0.0068(17) 0.0042(19) -0.0023(18)
O16 0.025(2) 0.0222(18) 0.0253(16) -0.0113(13) 0.0059(15) -0.0036(15)
C11' 0.022(2) 0.0114(19) 0.0147(17) -0.0029(14) -0.0004(16) -0.0039(16)
O11' 0.0225(18) 0.0148(15) 0.0151(13) -0.0036(11) 0.0023(12) -0.0011(13)
C12' 0.020(2) 0.0131(19) 0.0185(18) -0.0046(14) -0.0027(16) -0.0030(17)
O12' 0.027(2) 0.0158(16) 0.0232(15) -0.0060(12) -0.0003(14) -0.0038(14)
C13' 0.019(2) 0.016(2) 0.0168(18) -0.0019(15) -0.0013(16) -0.0044(17)
O13' 0.028(2) 0.0135(16) 0.0231(15) -0.0007(12) -0.0029(14) -0.0092(14)
C14' 0.019(2) 0.0117(19) 0.0158(17) -0.0001(14) -0.0023(16) -0.0007(16)
O14' 0.0175(17) 0.0235(17) 0.0188(14) -0.0027(12) -0.0002(13) -0.0073(14)
C15' 0.026(2) 0.014(2) 0.0132(17) -0.0036(14) -0.0022(16) -0.0073(18)
C16' 0.017(2) 0.018(2) 0.022(2) -0.0030(16) -0.0024(17) -0.0026(18)
O16' 0.029(2) 0.0160(17) 0.0270(16) -0.0014(13) -0.0067(15) -0.0073(15)

loop_
_atom_type_symbol
_atom_type_description
_atom_type_scat_dispersion_real
_atom_type_scat_dispersion_imag
_atom_type_scat_source
C C 0.0033 0.0016 'International Tables Vol C Tables 4.2.6.8 and 6.1.1.4'
H H 0.0000 0.0000 'International Tables Vol C Tables 4.2.6.8 and 6.1.1.4'
O O 0.0106 0.0060 'International Tables Vol C Tables 4.2.6.8 and 6.1.1.4'

loop_
_geom_angle_atom_site_label_1
_geom_angle_atom_site_label_2
_geom_angle_atom_site_label_3
_geom_angle
O1 C1 O5 113.0(4)
O1 C1 C2 110.3(4)
O5 C1 C2 109.2(4)
O1 C1 H1 108.0
O5 C1 H1 108.0
C2 C1 H1 108.0
C1 O1 H1A 109.5
O2 C2 C3 111.8(4)
O2 C2 C1 110.5(4)
C3 C2 C1 111.6(4)
O2 C2 H2 107.5
C3 C2 H2 107.5
C1 C2 H2 107.5
C2 O2 H2A 109.5
O3 C3 C4 113.1(4)
O3 C3 C2 104.7(4)
C4 C3 C2 110.0(4)
O3 C3 H3 109.6
C4 C3 H3 109.6
C2 C3 H3 109.6
C3 O3 H3A 109.5
O4 C4 C3 111.6(4)
O4 C4 C5 106.5(4)
C3 C4 C5 111.8(4)
O4 C4 H4 108.9
C3 C4 H4 108.9
C5 C4 H4 108.9
C1' O4 C4 116.3(4)
O5 C5 C6 107.5(4)
O5 C5 C4 108.8(4)
C6 C5 C4 112.3(4)
O5 C5 H5 109.4
C6 C5 H5 109.4
C4 C5 H5 109.4
C1 O5 C5 114.8(4)
O6 C6 C5 111.4(4)
O6 C6 H6A 109.4
C5 C6 H6A 109.4
O6 C6 H6B 109.4
C5 C6 H6B 109.4
H6A C6 H6B 108.0
C6 O6 H6 109.5
O4 C1' O1' 108.1(4)
O4 C1' C2' 112.9(4)
O1' C1' C2' 107.6(4)
O4 C1' H1' 109.4
O1' C1' H1' 109.4
C2' C1' H1' 109.4
C1' O1' C5' 113.1(5)
O2' C2' C1' 110.7(4)
O2' C2' C3' 110.6(5)
C1' C2' C3' 106.8(4)
O2' C2' H2' 109.6
C1' C2' H2' 109.6
C3' C2' H2' 109.6
C2' O2' H2B 109.5
O3' C3' C2' 111.0(4)
O3' C3' C4' 109.8(4)
C2' C3' C4' 110.9(5)
O3' C3' H3' 108.3
C2' C3' H3' 108.3
C4' C3' H3' 108.3
C3' O3' H3B 109.5
O4' C4' C5' 110.8(6)
O4' C4' C3' 109.0(5)
C5' C4' C3' 109.8(4)
O4' C4' H4' 109.1
C5' C4' H4' 109.1
C3' C4' H4' 109.1
C4' O4' H4A 109.5
O1' C5' C4' 110.7(5)
O1' C5' C6' 105.3(6)
C4' C5' C6' 113.1(5)
O1' C5' H5' 109.2
C4' C5' H5' 109.2
C6' C5' H5' 109.2
O6' C6' C5' 111.4(5)
O6' C6' H6C 109.3
C5' C6' H6C 109.3
O6' C6' H6D 109.3
C5' C6' H6D 109.3
H6C C6' H6D 108.0
C6' O6' H6' 109.5
O11 C11 O15 104.3(6)
O11 C11 C12 109.2(4)
O15 C11 C12 110.1(4)
O11 C11 H11 111.0
O15 C11 H11 111.0
C12 C11 H11 111.0
C11 O11 H11A 109.5
O12 C12 C13 110.1(4)
O12 C12 C11 109.0(4)
C13 C12 C11 109.8(4)
O12 C12 H12 109.3
C13 C12 H12 109.3
C11 C12 H12 109.3
C12 O12 H12A 109.5
O13 C13 C12 108.0(4)
O13 C13 C14 111.6(4)
C12 C13 C14 108.4(4)
O13 C13 H13 109.6
C12 C13 H13 109.6
C14 C13 H13 109.6
C13 O13 H13A 109.5
O14 C14 C13 111.5(4)
O14 C14 C15 104.9(4)
C13 C14 C15 111.8(4)
O14 C14 H14 109.5
C13 C14 H14 109.5
C15 C14 H14 109.5
C11' O14 C14 115.2(4)
O15 C15 C16 106.0(4)
O15 C15 C14 110.5(4)
C16 C15 C14 111.3(4)
O15 C15 H15 109.7
C16 C15 H15 109.7
C14 C15 H15 109.7
C11 O15 C15 112.0(4)
O16 C16 C15 108.1(4)
O16 C16 H16A 110.1
C15 C16 H16A 110.1
O16 C16 H16B 110.1
C15 C16 H16B 110.1
H16A C16 H16B 108.4
C16 O16 H16 109.5
O14 C11' O11' 107.1(4)
O14 C11' C12' 111.5(4)
O11' C11' C12' 108.1(4)
O14 C11' H11' 110.0
O11' C11' H11' 110.0
C12' C11' H11' 110.0
C11' O11' C15' 112.1(4)
O12' C12' C13' 110.2(4)
O12' C12' C11' 109.0(4)
C13' C12' C11' 105.9(3)
O12' C12' H12' 110.6
C13' C12' H12' 110.6
C11' C12' H12' 110.6
C12' O12' H12B 109.5
O13' C13' C14' 110.9(4)
O13' C13' C12' 113.9(4)
C14' C13' C12' 111.9(4)
O13' C13' H13' 106.5
C14' C13' H13' 106.5
C12' C13' H13' 106.5
C13' O13' H13B 109.5
O14' C14' C13' 109.4(4)
O14' C14' C15' 108.4(4)
C13' C14' C15' 111.6(4)
O14' C14' H14' 109.1
C13' C14' H14' 109.1
C15' C14' H14' 109.1
C14' O14' H14A 109.5
O11' C15' C16' 106.8(4)
O11' C15' C14' 110.0(3)
C16' C15' C14' 113.2(4)
O11' C15' H15' 108.9
C16' C15' H15' 108.9
C14' C15' H15' 108.9
O16' C16' C15' 109.8(4)
O16' C16' H16C 109.7
C15' C16' H16C 109.7
O16' C16' H16D 109.7
C15' C16' H16D 109.7
H16C C16' H16D 108.2
C16' O16' H16' 109.5

loop_
_geom_bond_atom_site_label_1
_geom_bond_atom_site_label_2
_geom_bond_distance
C1 O1 1.369(7)
C1 O5 1.427(6)
C1 C2 1.537(7)
C1 H1 0.9800
O1 H1A 0.8200
C2 O2 1.414(6)
C2 C3 1.525(6)
C2 H2 0.9800
O2 H2A 0.8200
C3 O3 1.426(6)
C3 C4 1.522(7)
C3 H3 0.9800
O3 H3A 0.8200
C4 O4 1.438(5)
C4 C5 1.529(7)
C4 H4 0.9800
O4 C1' 1.380(6)
C5 O5 1.443(6)
C5 C6 1.503(7)
C5 H5 0.9800
C6 O6 1.417(7)
C6 H6A 0.9700
C6 H6B 0.9700
O6 H6 0.8200
C1' O1' 1.426(6)
C1' C2' 1.517(7)
C1' H1' 0.9800
O1' C5' 1.427(7)
C2' O2' 1.414(6)
C2' C3' 1.518(8)
C2' H2' 0.9800
O2' H2B 0.8200
C3' O3' 1.433(7)
C3' C4' 1.539(8)
C3' H3' 0.9800
O3' H3B 0.8200
C4' O4' 1.414(8)
C4' C5' 1.516(8)
C4' H4' 0.9800
O4' H4A 0.8200
C5' C6' 1.523(9)
C5' H5' 0.9800
C6' O6' 1.441(7)
C6' H6C 0.9700
C6' H6D 0.9700
O6' H6' 0.8200
C11 O11 1.377(8)
C11 O15 1.424(7)
C11 C12 1.533(7)
C11 H11 0.9800
O11 H11A 0.8200
C12 O12 1.421(6)
C12 C13 1.504(7)
C12 H12 0.9800
O12 H12A 0.8200
C13 O13 1.418(5)
C13 C14 1.526(6)
C13 H13 0.9800
O13 H13A 0.8200
C14 O14 1.437(6)
C14 C15 1.539(6)
C14 H14 0.9800
O14 C11' 1.384(5)
C15 O15 1.430(6)
C15 C16 1.504(7)
C15 H15 0.9800
C16 O16 1.427(6)
C16 H16A 0.9700
C16 H16B 0.9700
O16 H16 0.8200
C11' O11' 1.428(6)
C11' C12' 1.528(6)
C11' H11' 0.9800
O11' C15' 1.442(5)
C12' O12' 1.435(6)
C12' C13' 1.521(6)
C12' H12' 0.9800
O12' H12B 0.8200
C13' O13' 1.425(5)
C13' C14' 1.518(7)
C13' H13' 0.9800
O13' H13B 0.8200
C14' O14' 1.430(6)
C14' C15' 1.540(6)
C14' H14' 0.9800
O14' H14A 0.8200
C15' C16' 1.481(7)
C15' H15' 0.9800
C16' O16' 1.431(6)
C16' H16C 0.9700
C16' H16D 0.9700
O16' H16' 0.8200

loop_
_geom_hbond_atom_site_label_D
_geom_hbond_atom_site_label_H
_geom_hbond_atom_site_label_A
_geom_hbond_distance_DH
_geom_hbond_distance_HA
_geom_hbond_distance_DA
_geom_hbond_angle_DHA
_geom_hbond_site_symmetry_A
O2 H2A O2' 0.82 1.89 2.707(6) 175.1 1_465
O3 H3A O1' 0.82 2.03 2.730(5) 142.5 .
O3 H3A O6' 0.82 2.35 2.920(6) 127.4 .
O6 H6 O2 0.82 1.92 2.734(6) 176.1 1_645
O2' H2B O3 0.82 1.92 2.726(6) 168.0 1_545
O3' H3B O6' 0.82 2.34 2.772(8) 113.7 1_545
O3' H3B O2' 0.82 2.42 2.847(6) 113.0 .
O4' H4A O15 0.82 2.16 2.943(6) 159.6 1_655
O6' H6' O3' 0.82 1.96 2.772(8) 170.0 1_565
O11 H11A O12 0.82 2.45 2.825(8) 109.2 .
O11 H11A O16 0.82 2.27 3.090(8) 178.7 1_545
O13 H13A O11' 0.82 2.06 2.813(5) 151.6 .
O16 H16 O12 0.82 1.91 2.710(6) 164.2 1_465
O12' H12B O16' 0.82 2.29 2.689(6) 110.8 1_465
O13' H13B O16' 0.82 1.86 2.671(5) 168.1 1_565
O14' H14A O5 0.82 2.00 2.793(5) 163.5 1_654
O16' H16' O12' 0.82 1.88 2.689(6) 170.7 1_645

loop_
_geom_torsion_atom_site_label_1
_geom_torsion_atom_site_label_2
_geom_torsion_atom_site_label_3
_geom_torsion_atom_site_label_4
_geom_torsion
O1 C1 C2 O2 54.8(5)
O5 C1 C2 O2 179.7(4)
O1 C1 C2 C3 -70.3(5)
O5 C1 C2 C3 54.6(5)
O2 C2 C3 O3 62.2(5)
C1 C2 C3 O3 -173.4(4)
O2 C2 C3 C4 -176.0(4)
C1 C2 C3 C4 -51.5(5)
O3 C3 C4 O4 -71.9(5)
C2 C3 C4 O4 171.4(4)
O3 C3 C4 C5 168.9(4)
C2 C3 C4 C5 52.2(5)
C3 C4 O4 C1' 91.3(5)
C5 C4 O4 C1' -146.4(4)
O4 C4 C5 O5 -177.4(4)
C3 C4 C5 O5 -55.2(5)
O4 C4 C5 C6 63.8(5)
C3 C4 C5 C6 -174.1(4)
O1 C1 O5 C5 62.7(6)
C2 C1 O5 C5 -60.6(6)
C6 C5 O5 C1 -177.2(4)
C4 C5 O5 C1 60.9(6)
O5 C5 C6 O6 -62.0(5)
C4 C5 C6 O6 57.6(5)
C4 O4 C1' O1' -87.5(5)
C4 O4 C1' C2' 153.6(4)
O4 C1' O1' C5' 170.9(4)
C2' C1' O1' C5' -66.9(6)
O4 C1' C2' O2' -56.6(6)
O1' C1' C2' O2' -175.8(4)
O4 C1' C2' C3' -177.1(4)
O1' C1' C2' C3' 63.8(6)
O2' C2' C3' O3' 58.9(6)
C1' C2' C3' O3' 179.4(4)
O2' C2' C3' C4' -178.7(4)
C1' C2' C3' C4' -58.2(6)
O3' C3' C4' O4' 53.5(7)
C2' C3' C4' O4' -69.5(6)
O3' C3' C4' C5' 175.1(5)
C2' C3' C4' C5' 52.1(7)
C1' O1' C5' C4' 60.3(7)
C1' O1' C5' C6' -177.0(4)
O4' C4' C5' O1' 69.6(6)
C3' C4' C5' O1' -50.8(8)
O4' C4' C5' C6' -48.3(8)
C3' C4' C5' C6' -168.8(6)
O1' C5' C6' O6' 54.7(8)
C4' C5' C6' O6' 175.8(6)
O11 C11 C12 O12 -64.4(7)
O15 C11 C12 O12 -178.3(4)
O11 C11 C12 C13 175.0(5)
O15 C11 C12 C13 61.1(6)
O12 C12 C13 O13 63.3(5)
C11 C12 C13 O13 -176.7(4)
O12 C12 C13 C14 -175.7(3)
C11 C12 C13 C14 -55.7(5)
O13 C13 C14 O14 -71.1(5)
C12 C13 C14 O14 170.1(3)
O13 C13 C14 C15 171.9(4)
C12 C13 C14 C15 53.0(5)
C13 C14 O14 C11' 96.5(5)
C15 C14 O14 C11' -142.3(4)
O14 C14 C15 O15 -175.0(4)
C13 C14 C15 O15 -54.0(6)
O14 C14 C15 C16 67.6(5)
C13 C14 C15 C16 -171.5(4)
O11 C11 O15 C15 -179.5(4)
C12 C11 O15 C15 -62.5(5)
C16 C15 O15 C11 179.3(4)
C14 C15 O15 C11 58.6(5)
O15 C15 C16 O16 73.4(5)
C14 C15 C16 O16 -166.5(4)
C14 O14 C11' O11' -93.2(5)
C14 O14 C11' C12' 148.7(4)
O14 C11' O11' C15' 170.8(4)
C12' C11' O11' C15' -68.9(4)
O14 C11' C12' O12' -58.9(5)
O11' C11' C12' O12' -176.4(4)
O14 C11' C12' C13' -177.5(4)
O11' C11' C12' C13' 65.1(5)
O12' C12' C13' O13' 58.5(5)
C11' C12' C13' O13' 176.2(4)
O12' C12' C13' C14' -174.7(4)
C11' C12' C13' C14' -57.0(5)
O13' C13' C14' O14' 58.5(5)
C12' C13' C14' O14' -69.9(5)
O13' C13' C14' C15' 178.5(4)
C12' C13' C14' C15' 50.1(5)
C11' O11' C15' C16' -177.6(4)
C11' O11' C15' C14' 59.1(5)
O14' C14' C15' O11' 72.0(5)
C13' C14' C15' O11' -48.6(5)
O14' C14' C15' C16' -47.5(5)
C13' C14' C15' C16' -168.0(4)
O11' C15' C16' O16' 62.0(5)
C14' C15' C16' O16' -176.8(4)
